data_4114633
loop_
_publ_author_name
'David R. Spring'
'Shyam Krishnan'
'Helen E. Blackwell'
'Stuart L. Schreiber'

_publ_section_title
;
 Diversity-Oriented Synthesis of Biaryl-Containing Medium Rings Using a
 One Bead/One Stock Solution Platform
;
_journal_name_full 'Journal of the American Chemical Society'
_journal_page_first 1354
_journal_page_last 1363
_journal_paper_doi 10.1021/ja017248o
_journal_volume 124
_journal_year 2002
_chemical_formula_sum 'C21 H27 N O3'
_chemical_formula_weight 341.44
_chemical_name_systematic
; 
 ? 
;
_space_group_IT_number 4
_symmetry_cell_setting monoclinic
_symmetry_space_group_name_Hall 'P 2yb'
_symmetry_space_group_name_H-M 'P 1 21 1'
_atom_sites_solution_hydrogens geom
_atom_sites_solution_primary direct
_atom_sites_solution_secondary difmap
_audit_creation_method SHELXL-97
_cell_angle_alpha 90.00
_cell_angle_beta 98.816(2)
_cell_angle_gamma 90.00
_cell_formula_units_Z 2
_cell_length_a 8.4524(7)
_cell_length_b 8.0786(7)
_cell_length_c 13.8705(12)
_cell_measurement_reflns_used 123
_cell_measurement_temperature 213(2)
_cell_measurement_theta_max 21.34
_cell_measurement_theta_min 2.56
_cell_volume 935.94(14)
_computing_cell_refinement 'SMART (SIEMENS, V4.033, 1994)'
_computing_data_collection 'ASTRO (SIEMENS, V4.033, 1994)'
_computing_data_reduction 'SAINT (SIEMENS, V4.035, 1994)'
_computing_molecular_graphics 'SHELXTL (SIEMENS, 1994, ver 5.04)'
_computing_publication_material 'CIFTAB (Sheldrick, 1993)'
_computing_structure_refinement 'SHELXL-97 (Sheldrick, 1997)'
_computing_structure_solution 'SHELXS-97 (Sheldrick, 1990)'
_diffrn_ambient_temperature 213(2)
_diffrn_measured_fraction_theta_full 0.946
_diffrn_measured_fraction_theta_max 0.946
_diffrn_measurement_method '\w, 0.3 deg'
_diffrn_radiation_monochromator graphite
_diffrn_radiation_source 'fine-focus sealed tube'
_diffrn_radiation_type MoK\a
_diffrn_radiation_wavelength 0.71073
_diffrn_reflns_av_R_equivalents 0.0553
_diffrn_reflns_av_sigmaI/netI 0.0337
_diffrn_reflns_limit_h_max 11
_diffrn_reflns_limit_h_min -9
_diffrn_reflns_limit_k_max 10
_diffrn_reflns_limit_k_min -10
_diffrn_reflns_limit_l_max 16
_diffrn_reflns_limit_l_min -17
_diffrn_reflns_number 6060
_diffrn_reflns_theta_full 28.30
_diffrn_reflns_theta_max 28.30
_diffrn_reflns_theta_min 1.49
_diffrn_standards_decay_% <1
_diffrn_standards_interval_count 0
_diffrn_standards_number 0
_exptl_absorpt_coefficient_mu 0.080
_exptl_absorpt_correction_type none
_exptl_crystal_colour colorless
_exptl_crystal_density_diffrn 1.212
_exptl_crystal_description Block
_exptl_crystal_F_000 368
_exptl_crystal_size_max 0.20
_exptl_crystal_size_mid 0.10
_exptl_crystal_size_min 0.10
_refine_diff_density_max 0.249
_refine_diff_density_min -0.214
_refine_diff_density_rms 0.052
_refine_ls_abs_structure_details 'Flack H D (1983), Acta Cryst. A39, 876-881'
_refine_ls_abs_structure_Flack -0.2(7)
_refine_ls_extinction_coef 0.127(10)
_refine_ls_extinction_expression Fc^*^=kFc[1+0.001xFc^2^\l^3^/sin(2\q)]^-1/4^
_refine_ls_extinction_method SHELXL
_refine_ls_goodness_of_fit_ref 1.021
_refine_ls_hydrogen_treatment mixed
_refine_ls_matrix_type full
_refine_ls_number_parameters 227
_refine_ls_number_reflns 3949
_refine_ls_number_restraints 1
_refine_ls_restrained_S_all 1.021
_refine_ls_R_factor_all 0.0412
_refine_ls_R_factor_gt 0.0403
_refine_ls_shift/su_max 0.001
_refine_ls_shift/su_mean 0.000
_refine_ls_structure_factor_coef Fsqd
_refine_ls_weighting_details 'calc w=1/[\s^2^(Fo^2^)+(0.0867P)^2^+0.0582P] where P=(Fo^2^+2Fc^2^)/3'
_refine_ls_weighting_scheme calc
_refine_ls_wR_factor_gt 0.1094
_refine_ls_wR_factor_ref 0.1107
_reflns_number_gt 3860
_reflns_number_total 3949
_reflns_threshold_expression >2sigma(I)
_cod_data_source_file ja017248o_s2_11.cif
_cod_data_source_block sls39t
_cod_database_code 4114633

loop_
_symmetry_equiv_pos_as_xyz
'x, y, z'
'-x, y+1/2, -z'

loop_
_atom_site_label
_atom_site_type_symbol
_atom_site_fract_x
_atom_site_fract_y
_atom_site_fract_z
_atom_site_U_iso_or_equiv
_atom_site_adp_type
_atom_site_occupancy
_atom_site_symmetry_multiplicity
_atom_site_calc_flag
_atom_site_refinement_flags
O1 O 0.34069(12) 0.63003(13) 0.37750(7) 0.0352(2) Uani 1 1 d .
O2 O 0.81524(11) 1.21278(12) 0.18507(8) 0.0354(2) Uani 1 1 d .
O3 O 0.53973(12) 1.32870(12) 0.10618(8) 0.0369(2) Uani 1 1 d .
N1 N 0.67835(12) 0.64697(14) 0.34416(8) 0.0301(2) Uani 1 1 d .
C1 C 0.46741(17) 0.6589(2) 0.45606(9) 0.0359(3) Uani 1 1 d .
H1A H 0.4974 0.5536 0.4889 0.043 Uiso 1 1 calc R
H1B H 0.4289 0.7327 0.5035 0.043 Uiso 1 1 calc R
C2 C 0.61557(15) 0.73554(17) 0.42335(9) 0.0315(3) Uani 1 1 d .
H2A H 0.5852 0.8480 0.3988 0.038 Uiso 1 1 calc R
C3 C 0.58576(14) 0.66780(15) 0.24568(9) 0.0280(2) Uani 1 1 d .
H3A H 0.4808 0.6155 0.2440 0.034 Uiso 1 1 calc R
H3B H 0.6413 0.6098 0.1986 0.034 Uiso 1 1 calc R
C4 C 0.56143(14) 0.84617(15) 0.21432(9) 0.0272(2) Uani 1 1 d .
C5 C 0.41254(14) 0.90897(16) 0.17304(9) 0.0283(3) Uani 1 1 d .
C6 C 0.26088(14) 0.80900(16) 0.15903(10) 0.0294(3) Uani 1 1 d .
C7 C 0.18799(15) 0.74890(17) 0.23641(10) 0.0316(3) Uani 1 1 d .
C8 C 0.25888(16) 0.77759(19) 0.34124(10) 0.0345(3) Uani 1 1 d .
H8A H 0.3339 0.8708 0.3461 0.041 Uiso 1 1 calc R
H8B H 0.1741 0.8038 0.3797 0.041 Uiso 1 1 calc R
C9 C 0.70129(19) 0.47027(19) 0.36175(11) 0.0396(3) Uani 1 1 d .
H9A H 0.7622 0.4530 0.4261 0.059 Uiso 1 1 calc R
H9B H 0.7591 0.4235 0.3130 0.059 Uiso 1 1 calc R
H9C H 0.5979 0.4166 0.3579 0.059 Uiso 1 1 calc R
C10 C 0.74544(18) 0.7565(2) 0.51293(11) 0.0438(4) Uani 1 1 d .
H10A H 0.6972 0.8055 0.5662 0.053 Uiso 1 1 calc R
H10B H 0.7870 0.6472 0.5345 0.053 Uiso 1 1 calc R
C11 C 0.8830(2) 0.8644(4) 0.49281(16) 0.0733(7) Uani 1 1 d .
H11A H 0.9611 0.8738 0.5516 0.110 Uiso 1 1 calc R
H11B H 0.8430 0.9735 0.4726 0.110 Uiso 1 1 calc R
H11C H 0.9330 0.8150 0.4413 0.110 Uiso 1 1 calc R
C12 C 0.69758(14) 0.94770(16) 0.21949(9) 0.0288(3) Uani 1 1 d .
H12A H 0.7976 0.9054 0.2477 0.035 Uiso 1 1 calc R
C13 C 0.68833(15) 1.10751(16) 0.18427(9) 0.0291(3) Uani 1 1 d .
C14 C 0.53784(16) 1.17098(16) 0.14137(9) 0.0297(3) Uani 1 1 d .
C15 C 0.40340(15) 1.07202(17) 0.13703(10) 0.0306(3) Uani 1 1 d .
H15A H 0.3033 1.1149 0.1093 0.037 Uiso 1 1 calc R
C16 C 0.96645(18) 1.1555(2) 0.23198(14) 0.0470(4) Uani 1 1 d .
H16A H 1.0469 1.2397 0.2276 0.070 Uiso 1 1 calc R
H16B H 0.9949 1.0551 0.2004 0.070 Uiso 1 1 calc R
H16C H 0.9609 1.1328 0.3000 0.070 Uiso 1 1 calc R
C17 C 0.39103(19) 1.3952(2) 0.06048(13) 0.0438(3) Uani 1 1 d .
H17A H 0.4073 1.5070 0.0385 0.066 Uiso 1 1 calc R
H17B H 0.3159 1.3970 0.1068 0.066 Uiso 1 1 calc R
H17C H 0.3485 1.3270 0.0050 0.066 Uiso 1 1 calc R
C18 C 0.18723(16) 0.77724(19) 0.06340(10) 0.0354(3) Uani 1 1 d .
H18A H 0.2331 0.8193 0.0108 0.042 Uiso 1 1 calc R
C19 C 0.04741(18) 0.6845(2) 0.04499(11) 0.0424(3) Uani 1 1 d .
H19A H 0.0003 0.6634 -0.0197 0.051 Uiso 1 1 calc R
C20 C -0.02267(17) 0.6232(2) 0.12116(12) 0.0433(3) Uani 1 1 d .
H20A H -0.1165 0.5593 0.1086 0.052 Uiso 1 1 calc R
C21 C 0.04656(16) 0.65667(19) 0.21658(11) 0.0378(3) Uani 1 1 d .
H21A H -0.0022 0.6168 0.2685 0.045 Uiso 1 1 calc R

loop_
_atom_site_aniso_label
_atom_site_aniso_U_11
_atom_site_aniso_U_22
_atom_site_aniso_U_33
_atom_site_aniso_U_23
_atom_site_aniso_U_13
_atom_site_aniso_U_12
O1 0.0338(5) 0.0375(5) 0.0341(4) 0.0010(4) 0.0049(4) -0.0028(4)
O2 0.0283(5) 0.0317(5) 0.0456(5) 0.0019(4) 0.0039(4) -0.0014(4)
O3 0.0349(5) 0.0279(5) 0.0473(6) 0.0068(4) 0.0046(4) 0.0034(4)
N1 0.0287(5) 0.0315(6) 0.0298(5) 0.0025(4) 0.0031(4) 0.0059(4)
C1 0.0356(6) 0.0428(7) 0.0298(6) 0.0009(5) 0.0066(5) 0.0003(6)
C2 0.0296(6) 0.0341(7) 0.0297(6) -0.0022(5) 0.0013(5) 0.0027(5)
C3 0.0274(5) 0.0281(6) 0.0282(5) 0.0001(5) 0.0035(4) 0.0029(4)
C4 0.0270(5) 0.0273(6) 0.0274(5) -0.0003(4) 0.0043(4) 0.0024(4)
C5 0.0255(5) 0.0287(6) 0.0305(5) -0.0009(5) 0.0038(4) 0.0020(4)
C6 0.0232(5) 0.0283(6) 0.0359(6) -0.0001(5) 0.0023(4) 0.0039(4)
C7 0.0252(5) 0.0321(6) 0.0377(6) -0.0014(5) 0.0056(5) 0.0026(5)
C8 0.0299(6) 0.0394(7) 0.0354(6) -0.0035(5) 0.0089(5) 0.0025(5)
C9 0.0454(7) 0.0352(7) 0.0382(7) 0.0057(6) 0.0067(6) 0.0122(6)
C10 0.0376(7) 0.0562(10) 0.0348(7) -0.0051(6) -0.0034(6) 0.0029(6)
C11 0.0389(8) 0.126(2) 0.0533(10) -0.0196(12) 0.0010(7) -0.0238(11)
C12 0.0237(5) 0.0311(6) 0.0311(6) -0.0002(5) 0.0027(4) 0.0033(4)
C13 0.0275(5) 0.0304(6) 0.0294(5) -0.0019(5) 0.0044(4) 0.0005(5)
C14 0.0319(6) 0.0268(6) 0.0303(5) 0.0003(5) 0.0045(4) 0.0045(5)
C15 0.0267(5) 0.0307(6) 0.0335(6) 0.0019(5) 0.0020(5) 0.0054(4)
C16 0.0300(6) 0.0455(8) 0.0628(10) 0.0084(8) -0.0013(6) -0.0051(6)
C17 0.0423(7) 0.0369(7) 0.0505(8) 0.0129(6) 0.0021(6) 0.0084(6)
C18 0.0293(6) 0.0402(7) 0.0354(6) 0.0018(5) 0.0010(5) 0.0043(5)
C19 0.0309(6) 0.0519(9) 0.0415(7) -0.0058(7) -0.0037(5) -0.0001(6)
C20 0.0272(6) 0.0481(9) 0.0530(8) -0.0060(7) 0.0013(6) -0.0055(6)
C21 0.0288(6) 0.0400(7) 0.0457(7) -0.0004(6) 0.0091(5) -0.0029(6)

loop_
_atom_type_symbol
_atom_type_description
_atom_type_scat_dispersion_real
_atom_type_scat_dispersion_imag
_atom_type_scat_source
C C 0.0033 0.0016 'International Tables Vol C Tables 4.2.6.8 and 6.1.1.4'
H H 0.0000 0.0000 'International Tables Vol C Tables 4.2.6.8 and 6.1.1.4'
N N 0.0061 0.0033 'International Tables Vol C Tables 4.2.6.8 and 6.1.1.4'
O O 0.0106 0.0060 'International Tables Vol C Tables 4.2.6.8 and 6.1.1.4'

loop_
_geom_angle_atom_site_label_1
_geom_angle_atom_site_label_2
_geom_angle_atom_site_label_3
_geom_angle
C1 O1 C8 113.50(11)
C13 O2 C16 116.82(11)
C14 O3 C17 116.98(11)
C9 N1 C3 107.75(10)
C9 N1 C2 113.85(11)
C3 N1 C2 115.68(10)
O1 C1 C2 113.18(11)
N1 C2 C1 115.42(12)
N1 C2 C10 111.19(11)
C1 C2 C10 108.74(12)
N1 C3 C4 113.88(10)
C5 C4 C12 119.23(11)
C5 C4 C3 122.65(11)
C12 C4 C3 117.88(10)
C4 C5 C15 118.89(11)
C4 C5 C6 123.74(11)
C15 C5 C6 117.27(11)
C18 C6 C7 118.53(12)
C18 C6 C5 117.89(12)
C7 C6 C5 123.57(12)
C21 C7 C6 119.71(13)
C21 C7 C8 118.29(12)
C6 C7 C8 121.99(12)
O1 C8 C7 108.13(11)
C11 C10 C2 112.85(15)
C13 C12 C4 121.79(11)
O2 C13 C12 125.29(11)
O2 C13 C14 115.56(11)
C12 C13 C14 119.13(11)
O3 C14 C15 125.33(12)
O3 C14 C13 115.43(12)
C15 C14 C13 119.24(12)
C14 C15 C5 121.72(11)
C19 C18 C6 121.01(13)
C20 C19 C18 120.36(14)
C19 C20 C21 119.49(14)
C20 C21 C7 120.87(13)

loop_
_geom_bond_atom_site_label_1
_geom_bond_atom_site_label_2
_geom_bond_distance
O1 C1 1.4252(16)
O1 C8 1.4302(18)
O2 C13 1.3676(15)
O2 C16 1.4197(18)
O3 C14 1.3655(16)
O3 C17 1.4234(17)
N1 C9 1.4561(18)
N1 C3 1.4761(15)
N1 C2 1.4761(16)
C1 C2 1.5270(19)
C2 C10 1.5360(19)
C3 C4 1.5101(17)
C4 C5 1.3957(16)
C4 C12 1.4060(17)
C5 C15 1.4066(18)
C5 C6 1.5023(17)
C6 C18 1.3999(18)
C6 C7 1.4035(19)
C7 C21 1.3997(18)
C7 C8 1.5033(19)
C10 C11 1.513(3)
C12 C13 1.3784(18)
C13 C14 1.4152(17)
C14 C15 1.3831(19)
C18 C19 1.390(2)
C19 C20 1.380(2)
C20 C21 1.389(2)

loop_
_geom_torsion_atom_site_label_1
_geom_torsion_atom_site_label_2
_geom_torsion_atom_site_label_3
_geom_torsion_atom_site_label_4
_geom_torsion
C8 O1 C1 C2 -74.51(14)
C9 N1 C2 C1 -50.39(15)
C3 N1 C2 C1 75.24(15)
C9 N1 C2 C10 74.07(15)
C3 N1 C2 C10 -160.31(12)
O1 C1 C2 N1 -52.68(16)
O1 C1 C2 C10 -178.40(12)
C9 N1 C3 C4 -176.28(11)
C2 N1 C3 C4 55.04(14)
N1 C3 C4 C5 -132.44(12)
N1 C3 C4 C12 53.24(14)
C12 C4 C5 C15 0.50(18)
C3 C4 C5 C15 -173.75(11)
C12 C4 C5 C6 176.70(11)
C3 C4 C5 C6 2.45(19)
C4 C5 C6 C18 -114.46(14)
C15 C5 C6 C18 61.79(16)
C4 C5 C6 C7 66.81(17)
C15 C5 C6 C7 -116.93(14)
C18 C6 C7 C21 1.27(19)
C5 C6 C7 C21 179.99(12)
C18 C6 C7 C8 -179.93(12)
C5 C6 C7 C8 -1.2(2)
C1 O1 C8 C7 153.82(10)
C21 C7 C8 O1 78.30(14)
C6 C7 C8 O1 -100.52(15)
N1 C2 C10 C11 64.3(2)
C1 C2 C10 C11 -167.55(16)
C5 C4 C12 C13 -0.43(18)
C3 C4 C12 C13 174.09(11)
C16 O2 C13 C12 -4.5(2)
C16 O2 C13 C14 176.95(13)
C4 C12 C13 O2 -178.81(11)
C4 C12 C13 C14 -0.27(18)
C17 O3 C14 C15 -0.70(19)
C17 O3 C14 C13 178.59(12)
O2 C13 C14 O3 0.25(16)
C12 C13 C14 O3 -178.44(11)
O2 C13 C14 C15 179.58(11)
C12 C13 C14 C15 0.89(17)
O3 C14 C15 C5 178.42(12)
C13 C14 C15 C5 -0.84(18)
C4 C5 C15 C14 0.13(18)
C6 C5 C15 C14 -176.31(11)
C7 C6 C18 C19 -1.7(2)
C5 C6 C18 C19 179.47(13)
C6 C18 C19 C20 0.7(2)
C18 C19 C20 C21 0.8(3)
C19 C20 C21 C7 -1.2(2)
C6 C7 C21 C20 0.2(2)
C8 C7 C21 C20 -178.65(14)
